data_2230205
loop_
_publ_author_name
'Cao, Man-Li'
'Shi, Lei'

_publ_section_title
;
 [2-Amino-4,6-bis(2-pyridyl)-1,3,5-triazine-\k^3^<i>N</i>^4^,<i>N</i>^5^,<i>N</i>^6^]dichloridocadmium(II)
;
_journal_coeditor_code ZQ2094
_journal_issue 5
_journal_name_full 'Acta Crystallographica Section E'
_journal_page_first m638
_journal_paper_doi 10.1107/S1600536811012517
_journal_volume 67
_journal_year 2011
_chemical_formula_iupac '[Cd Cl2 (C13 H10 N6)]'
_chemical_formula_moiety 'C13 H10 Cd Cl2 N6'
_chemical_formula_sum 'C13 H10 Cd Cl2 N6'
_chemical_formula_weight 433.58
_chemical_name_systematic
;
[2-Amino-4,6-bis(2-pyridyl)-1,3,5-triazine-
\k^3^<i>N</i>^4^,<i>N</i>^5^,<i>N</i>^6^]dichloridocadmium(II)
;
_space_group_IT_number 2
_symmetry_cell_setting triclinic
_symmetry_space_group_name_Hall '-P 1'
_symmetry_space_group_name_H-M 'P -1'
_atom_sites_solution_hydrogens geom
_atom_sites_solution_primary direct
_atom_sites_solution_secondary difmap
_audit_creation_method SHELXL-97
_cell_angle_alpha 82.5151(9)
_cell_angle_beta 65.6360(10)
_cell_angle_gamma 82.7980(10)
_cell_formula_units_Z 2
_cell_length_a 8.8750(6)
_cell_length_b 9.2010(7)
_cell_length_c 10.2677(7)
_cell_measurement_reflns_used 2588
_cell_measurement_temperature 293(2)
_cell_measurement_theta_max 24.99
_cell_measurement_theta_min 2.19
_cell_volume 754.89(9)
_computing_cell_refinement 'SAINT (Bruker, 2005)'
_computing_data_collection 'SMART (Bruker, 2005)'
_computing_data_reduction 'SAINT (Bruker, 2005)'
_computing_molecular_graphics 'SHELXTL (Sheldrick, 2008)'
_computing_publication_material 'SHELXTL (Sheldrick, 2008)'
_computing_structure_refinement 'SHELXL97 (Sheldrick, 2008)'
_computing_structure_solution 'SHELXS97 (Sheldrick, 2008)'
_diffrn_ambient_temperature 293(2)
_diffrn_measured_fraction_theta_full 0.973
_diffrn_measured_fraction_theta_max 0.973
_diffrn_measurement_device_type 'Bruker SMART APEX CCD detector'
_diffrn_measurement_method '\f and \w'
_diffrn_radiation_monochromator graphite
_diffrn_radiation_source 'fine-focus sealed tube'
_diffrn_radiation_type MoK\a
_diffrn_radiation_wavelength 0.71073
_diffrn_reflns_av_R_equivalents 0.0137
_diffrn_reflns_av_sigmaI/netI 0.0219
_diffrn_reflns_limit_h_max 10
_diffrn_reflns_limit_h_min -10
_diffrn_reflns_limit_k_max 10
_diffrn_reflns_limit_k_min -10
_diffrn_reflns_limit_l_max 12
_diffrn_reflns_limit_l_min -12
_diffrn_reflns_number 5102
_diffrn_reflns_theta_full 24.99
_diffrn_reflns_theta_max 24.99
_diffrn_reflns_theta_min 2.19
_diffrn_standards_decay_% 0
_exptl_absorpt_coefficient_mu 1.804
_exptl_absorpt_correction_T_max 0.6358
_exptl_absorpt_correction_T_min 0.5807
_exptl_absorpt_correction_type multi-scan
_exptl_absorpt_process_details '(SADABS; Bruker, 2005)'
_exptl_crystal_colour colourless
_exptl_crystal_density_diffrn 1.908
_exptl_crystal_density_method 'not measured'
_exptl_crystal_description block
_exptl_crystal_F_000 424
_exptl_crystal_size_max 0.34
_exptl_crystal_size_mid 0.31
_exptl_crystal_size_min 0.28
_refine_diff_density_max 0.279
_refine_diff_density_min -0.302
_refine_ls_extinction_method none
_refine_ls_goodness_of_fit_ref 1.013
_refine_ls_hydrogen_treatment constr
_refine_ls_matrix_type full
_refine_ls_number_parameters 199
_refine_ls_number_reflns 2588
_refine_ls_number_restraints 0
_refine_ls_restrained_S_all 1.013
_refine_ls_R_factor_all 0.0205
_refine_ls_R_factor_gt 0.0196
_refine_ls_shift/su_max 0.001
_refine_ls_shift/su_mean 0.000
_refine_ls_structure_factor_coef Fsqd
_refine_ls_weighting_details 'calc w=1/[\s^2^(Fo^2^)+(0.0354P)^2^+0.2818P] where P=(Fo^2^+2Fc^2^)/3'
_refine_ls_weighting_scheme calc
_refine_ls_wR_factor_gt 0.0547
_refine_ls_wR_factor_ref 0.0559
_reflns_number_gt 2499
_reflns_number_total 2588
_reflns_threshold_expression I>2\s(I)
_cod_data_source_file zq2094.cif
_cod_data_source_block I
_cod_database_code 2230205
_cod_database_fobs_code 2230205

loop_
_symmetry_equiv_pos_as_xyz
'x, y, z'
'-x, -y, -z'

loop_
_atom_site_type_symbol
_atom_site_label
_atom_site_fract_x
_atom_site_fract_y
_atom_site_fract_z
_atom_site_U_iso_or_equiv
_atom_site_adp_type
_atom_site_calc_flag
_atom_site_refinement_flags
_atom_site_occupancy
_atom_site_symmetry_multiplicity
_atom_site_disorder_assembly
_atom_site_disorder_group
Cd Cd 0.21372(2) 0.386656(17) 0.788019(17) 0.03420(8) Uani d . 1 1 . .
Cl Cl1 0.22830(10) 0.26193(9) 1.00530(7) 0.05660(19) Uani d . 1 1 . .
Cl Cl2 0.41551(8) 0.26525(8) 0.58040(7) 0.04683(16) Uani d . 1 1 . .
N N1 0.2999(2) 0.6218(2) 0.7893(2) 0.0354(4) Uani d . 1 1 . .
N N2 0.0652(2) 0.5692(2) 0.7109(2) 0.0316(4) Uani d . 1 1 . .
N N3 0.0354(2) 0.8157(2) 0.6236(2) 0.0307(4) Uani d . 1 1 . .
N N4 -0.1444(2) 0.6385(2) 0.6264(2) 0.0332(4) Uani d . 1 1 . .
N N5 -0.0378(2) 0.2992(2) 0.7962(2) 0.0352(4) Uani d . 1 1 . .
N N6 -0.1636(3) 0.8735(2) 0.5305(2) 0.0404(5) Uani d . 1 1 . .
H H6A -0.1322 0.9668 0.5070 0.048 Uiso d R 1 1 . .
H H6B -0.2468 0.8494 0.5095 0.048 Uiso d R 1 1 . .
C C1 0.4108(3) 0.6446(3) 0.8398(3) 0.0444(6) Uani d . 1 1 . .
H H1A 0.4555 0.5567 0.8820 0.053 Uiso d R 1 1 . .
C C2 0.4571(3) 0.7822(3) 0.8394(3) 0.0472(6) Uani d . 1 1 . .
H H2A 0.5370 0.7896 0.8800 0.057 Uiso d R 1 1 . .
C C3 0.3859(3) 0.9019(3) 0.7847(3) 0.0467(6) Uani d . 1 1 . .
H H3A 0.4194 0.9989 0.7835 0.056 Uiso d R 1 1 . .
C C4 0.2714(3) 0.8806(3) 0.7307(3) 0.0377(5) Uani d . 1 1 . .
H H4A 0.2264 0.9664 0.6864 0.045 Uiso d R 1 1 . .
C C5 0.2318(3) 0.7398(3) 0.7343(2) 0.0303(5) Uani d . 1 1 . .
C C6 0.1044(3) 0.7081(2) 0.6848(2) 0.0290(5) Uani d . 1 1 . .
C C7 -0.0883(3) 0.7746(3) 0.5937(2) 0.0321(5) Uani d . 1 1 . .
C C8 -0.0629(3) 0.5416(2) 0.6838(2) 0.0303(5) Uani d . 1 1 . .
C C9 -0.1177(3) 0.3903(2) 0.7273(2) 0.0311(5) Uani d . 1 1 . .
C C10 -0.2455(3) 0.3474(3) 0.7005(3) 0.0381(5) Uani d . 1 1 . .
H H10A -0.3033 0.4136 0.6498 0.046 Uiso d R 1 1 . .
C C11 -0.2923(3) 0.2053(3) 0.7456(3) 0.0481(6) Uani d . 1 1 . .
H H11A -0.3814 0.1696 0.7309 0.058 Uiso d R 1 1 . .
C C12 -0.2127(3) 0.1126(3) 0.8178(3) 0.0478(6) Uani d . 1 1 . .
H H12A -0.2415 0.0132 0.8551 0.057 Uiso d R 1 1 . .
C C13 -0.0864(3) 0.1634(3) 0.8405(3) 0.0427(6) Uani d . 1 1 . .
H H13A -0.0270 0.0998 0.8914 0.051 Uiso d R 1 1 . .

loop_
_atom_site_aniso_label
_atom_site_aniso_U_11
_atom_site_aniso_U_22
_atom_site_aniso_U_33
_atom_site_aniso_U_12
_atom_site_aniso_U_13
_atom_site_aniso_U_23
Cd 0.03892(12) 0.02984(12) 0.03786(12) 0.00290(8) -0.02185(9) -0.00009(8)
Cl1 0.0672(4) 0.0623(5) 0.0399(3) 0.0064(4) -0.0279(3) 0.0077(3)
Cl2 0.0430(3) 0.0568(4) 0.0433(3) 0.0013(3) -0.0188(3) -0.0137(3)
N1 0.0387(10) 0.0315(11) 0.0427(11) 0.0007(8) -0.0245(9) -0.0014(8)
N2 0.0321(10) 0.0272(10) 0.0403(10) -0.0013(8) -0.0199(8) -0.0015(8)
N3 0.0352(10) 0.0268(10) 0.0355(10) -0.0027(8) -0.0204(8) 0.0005(8)
N4 0.0390(10) 0.0284(10) 0.0389(10) -0.0042(8) -0.0236(9) 0.0023(8)
N5 0.0368(10) 0.0294(11) 0.0401(11) -0.0015(8) -0.0180(9) 0.0021(8)
N6 0.0485(12) 0.0314(11) 0.0551(13) -0.0068(9) -0.0372(11) 0.0088(9)
C1 0.0432(14) 0.0467(16) 0.0534(16) 0.0046(12) -0.0312(13) -0.0062(12)
C2 0.0435(14) 0.0562(18) 0.0551(16) -0.0070(12) -0.0313(13) -0.0081(13)
C3 0.0494(15) 0.0447(16) 0.0565(16) -0.0134(12) -0.0295(13) -0.0030(12)
C4 0.0429(13) 0.0329(13) 0.0436(13) -0.0066(10) -0.0237(11) 0.0003(10)
C5 0.0294(11) 0.0331(13) 0.0303(11) -0.0029(9) -0.0141(9) -0.0025(9)
C6 0.0315(11) 0.0275(12) 0.0300(11) -0.0012(9) -0.0147(9) -0.0026(9)
C7 0.0358(12) 0.0307(12) 0.0325(11) -0.0027(9) -0.0172(10) -0.0001(9)
C8 0.0328(11) 0.0278(12) 0.0317(11) -0.0017(9) -0.0149(9) -0.0017(9)
C9 0.0323(11) 0.0279(12) 0.0333(11) -0.0016(9) -0.0136(9) -0.0024(9)
C10 0.0375(12) 0.0340(13) 0.0467(14) -0.0033(10) -0.0211(11) -0.0027(10)
C11 0.0459(15) 0.0414(15) 0.0608(17) -0.0142(12) -0.0233(13) -0.0007(13)
C12 0.0489(15) 0.0310(14) 0.0585(17) -0.0117(11) -0.0168(13) 0.0048(12)
C13 0.0440(14) 0.0315(13) 0.0474(14) -0.0008(11) -0.0166(12) 0.0065(11)

loop_
_atom_type_symbol
_atom_type_description
_atom_type_scat_dispersion_real
_atom_type_scat_dispersion_imag
_atom_type_scat_source
C C 0.0033 0.0016 'International Tables Vol C Tables 4.2.6.8 and 6.1.1.4'
H H 0.0000 0.0000 'International Tables Vol C Tables 4.2.6.8 and 6.1.1.4'
N N 0.0061 0.0033 'International Tables Vol C Tables 4.2.6.8 and 6.1.1.4'
Cl Cl 0.1484 0.1585 'International Tables Vol C Tables 4.2.6.8 and 6.1.1.4'
Cd Cd -0.8075 1.2024 'International Tables Vol C Tables 4.2.6.8 and 6.1.1.4'

loop_
_geom_angle_atom_site_label_1
_geom_angle_atom_site_label_2
_geom_angle_atom_site_label_3
_geom_angle_site_symmetry_1
_geom_angle_site_symmetry_3
_geom_angle
_geom_angle_publ_flag
N2 Cd N1 . . 68.97(6) ?
N2 Cd Cl1 . . 141.58(5) ?
N1 Cd Cl1 . . 100.97(5) ?
N2 Cd N5 . . 69.07(7) ?
N1 Cd N5 . . 134.84(7) ?
Cl1 Cd N5 . . 101.44(5) ?
N2 Cd Cl2 . . 108.57(5) ?
N1 Cd Cl2 . . 109.67(5) ?
Cl1 Cd Cl2 . . 109.69(3) ?
N5 Cd Cl2 . . 98.80(5) ?
C1 N1 C5 . . 117.9(2) ?
C1 N1 Cd . . 124.73(17) ?
C5 N1 Cd . . 117.40(14) ?
C6 N2 C8 . . 116.34(19) ?
C6 N2 Cd . . 122.13(14) ?
C8 N2 Cd . . 121.48(15) ?
C6 N3 C7 . . 114.17(19) ?
C8 N4 C7 . . 114.62(19) ?
C13 N5 C9 . . 117.9(2) ?
C13 N5 Cd . . 125.93(16) ?
C9 N5 Cd . . 115.21(15) ?
C7 N6 H6A . . 120.1 ?
C7 N6 H6B . . 120.9 ?
H6A N6 H6B . . 119.0 ?
N1 C1 C2 . . 123.1(2) ?
N1 C1 H1A . . 115.9 ?
C2 C1 H1A . . 121.0 ?
C3 C2 C1 . . 118.6(2) ?
C3 C2 H2A . . 123.3 ?
C1 C2 H2A . . 118.0 ?
C2 C3 C4 . . 119.2(2) ?
C2 C3 H3A . . 118.6 ?
C4 C3 H3A . . 122.2 ?
C5 C4 C3 . . 118.9(2) ?
C5 C4 H4A . . 122.6 ?
C3 C4 H4A . . 118.4 ?
N1 C5 C4 . . 122.3(2) ?
N1 C5 C6 . . 115.38(19) ?
C4 C5 C6 . . 122.3(2) ?
N3 C6 N2 . . 124.7(2) ?
N3 C6 C5 . . 120.0(2) ?
N2 C6 C5 . . 115.24(19) ?
N6 C7 N4 . . 116.1(2) ?
N6 C7 N3 . . 118.9(2) ?
N4 C7 N3 . . 124.9(2) ?
N4 C8 N2 . . 124.9(2) ?
N4 C8 C9 . . 118.8(2) ?
N2 C8 C9 . . 116.28(19) ?
N5 C9 C10 . . 122.5(2) ?
N5 C9 C8 . . 116.0(2) ?
C10 C9 C8 . . 121.5(2) ?
C9 C10 C11 . . 118.7(2) ?
C9 C10 H10A . . 122.5 ?
C11 C10 H10A . . 118.8 ?
C12 C11 C10 . . 119.0(2) ?
C12 C11 H11A . . 118.6 ?
C10 C11 H11A . . 122.4 ?
C11 C12 C13 . . 118.9(2) ?
C11 C12 H12A . . 123.4 ?
C13 C12 H12A . . 117.7 ?
N5 C13 C12 . . 123.0(2) ?
N5 C13 H13A . . 116.2 ?
C12 C13 H13A . . 120.8 ?

loop_
_geom_bond_atom_site_label_1
_geom_bond_atom_site_label_2
_geom_bond_site_symmetry_2
_geom_bond_distance
_geom_bond_publ_flag
Cd N2 . 2.2679(18) ?
Cd N1 . 2.387(2) ?
Cd Cl1 . 2.4176(7) ?
Cd N5 . 2.433(2) ?
Cd Cl2 . 2.4431(7) ?
N1 C1 . 1.336(3) ?
N1 C5 . 1.349(3) ?
N2 C6 . 1.331(3) ?
N2 C8 . 1.337(3) ?
N3 C6 . 1.324(3) ?
N3 C7 . 1.362(3) ?
N4 C8 . 1.311(3) ?
N4 C7 . 1.356(3) ?
N5 C13 . 1.333(3) ?
N5 C9 . 1.348(3) ?
N6 C7 . 1.321(3) ?
N6 H6A . 0.9078 ?
N6 H6B . 0.9080 ?
C1 C2 . 1.378(4) ?
C1 H1A . 0.9845 ?
C2 C3 . 1.373(4) ?
C2 H2A . 0.9723 ?
C3 C4 . 1.386(3) ?
C3 H3A . 0.9727 ?
C4 C5 . 1.376(3) ?
C4 H4A . 0.9838 ?
C5 C6 . 1.489(3) ?
C8 C9 . 1.485(3) ?
C9 C10 . 1.384(3) ?
C10 C11 . 1.385(4) ?
C10 H10A . 0.9818 ?
C11 C12 . 1.375(4) ?
C11 H11A . 0.9664 ?
C12 C13 . 1.381(4) ?
C12 H12A . 0.9670 ?
C13 H13A . 0.9815 ?

loop_
_geom_hbond_atom_site_label_D
_geom_hbond_atom_site_label_H
_geom_hbond_atom_site_label_A
_geom_hbond_site_symmetry_A
_geom_hbond_distance_DH
_geom_hbond_distance_HA
_geom_hbond_distance_DA
_geom_hbond_angle_DHA
N6 H6A N3 2_576 0.91 2.31 3.183(3) 162
N6 H6B Cl2 2_566 0.91 2.45 3.334(2) 165
C12 H12A Cl1 2_557 0.97 2.76 3.671(2) 158
C2 H2A Cl1 2_667 0.97 2.75 3.705(3) 166
C11 H11A Cl2 1_455 0.97 2.82 3.596(2) 138

loop_
_geom_torsion_atom_site_label_1
_geom_torsion_atom_site_label_2
_geom_torsion_atom_site_label_3
_geom_torsion_atom_site_label_4
_geom_torsion_site_symmetry_1
_geom_torsion_site_symmetry_2
_geom_torsion_site_symmetry_3
_geom_torsion_site_symmetry_4
_geom_torsion
_geom_torsion_publ_flag
N2 Cd N1 C1 . . . . 174.8(2) ?
Cl1 Cd N1 C1 . . . . 33.5(2) ?
N5 Cd N1 C1 . . . . 152.02(19) ?
Cl2 Cd N1 C1 . . . . -82.2(2) ?
N2 Cd N1 C5 . . . . -5.55(16) ?
Cl1 Cd N1 C5 . . . . -146.86(16) ?
N5 Cd N1 C5 . . . . -28.3(2) ?
Cl2 Cd N1 C5 . . . . 97.44(16) ?
N1 Cd N2 C6 . . . . 8.74(16) ?
Cl1 Cd N2 C6 . . . . 89.73(18) ?
N5 Cd N2 C6 . . . . 171.65(19) ?
Cl2 Cd N2 C6 . . . . -95.81(17) ?
N1 Cd N2 C8 . . . . -173.96(19) ?
Cl1 Cd N2 C8 . . . . -92.97(18) ?
N5 Cd N2 C8 . . . . -11.05(17) ?
Cl2 Cd N2 C8 . . . . 81.49(17) ?
N2 Cd N5 C13 . . . . -179.5(2) ?
N1 Cd N5 C13 . . . . -156.69(19) ?
Cl1 Cd N5 C13 . . . . -38.3(2) ?
Cl2 Cd N5 C13 . . . . 73.9(2) ?
N2 Cd N5 C9 . . . . 12.20(16) ?
N1 Cd N5 C9 . . . . 35.0(2) ?
Cl1 Cd N5 C9 . . . . 153.32(16) ?
Cl2 Cd N5 C9 . . . . -94.40(16) ?
C5 N1 C1 C2 . . . . 0.6(4) ?
Cd N1 C1 C2 . . . . -179.7(2) ?
N1 C1 C2 C3 . . . . 0.1(4) ?
C1 C2 C3 C4 . . . . -0.6(4) ?
C2 C3 C4 C5 . . . . 0.4(4) ?
C1 N1 C5 C4 . . . . -0.9(3) ?
Cd N1 C5 C4 . . . . 179.46(18) ?
C1 N1 C5 C6 . . . . -177.8(2) ?
Cd N1 C5 C6 . . . . 2.5(3) ?
C3 C4 C5 N1 . . . . 0.3(4) ?
C3 C4 C5 C6 . . . . 177.1(2) ?
C7 N3 C6 N2 . . . . 2.9(3) ?
C7 N3 C6 C5 . . . . -175.0(2) ?
C8 N2 C6 N3 . . . . -6.0(3) ?
Cd N2 C6 N3 . . . . 171.45(17) ?
C8 N2 C6 C5 . . . . 172.00(19) ?
Cd N2 C6 C5 . . . . -10.6(3) ?
N1 C5 C6 N3 . . . . -177.2(2) ?
C4 C5 C6 N3 . . . . 5.9(3) ?
N1 C5 C6 N2 . . . . 4.8(3) ?
C4 C5 C6 N2 . . . . -172.2(2) ?
C8 N4 C7 N6 . . . . 177.5(2) ?
C8 N4 C7 N3 . . . . -3.8(3) ?
C6 N3 C7 N6 . . . . -179.0(2) ?
C6 N3 C7 N4 . . . . 2.3(3) ?
C7 N4 C8 N2 . . . . 0.3(3) ?
C7 N4 C8 C9 . . . . 178.3(2) ?
C6 N2 C8 N4 . . . . 4.2(3) ?
Cd N2 C8 N4 . . . . -173.20(17) ?
C6 N2 C8 C9 . . . . -173.76(19) ?
Cd N2 C8 C9 . . . . 8.8(3) ?
C13 N5 C9 C10 . . . . -0.6(4) ?
Cd N5 C9 C10 . . . . 168.70(18) ?
C13 N5 C9 C8 . . . . 178.2(2) ?
Cd N5 C9 C8 . . . . -12.4(3) ?
N4 C8 C9 N5 . . . . -174.8(2) ?
N2 C8 C9 N5 . . . . 3.3(3) ?
N4 C8 C9 C10 . . . . 4.0(3) ?
N2 C8 C9 C10 . . . . -177.8(2) ?
N5 C9 C10 C11 . . . . -0.3(4) ?
C8 C9 C10 C11 . . . . -179.1(2) ?
C9 C10 C11 C12 . . . . 1.2(4) ?
C10 C11 C12 C13 . . . . -1.2(4) ?
C9 N5 C13 C12 . . . . 0.6(4) ?
Cd N5 C13 C12 . . . . -167.4(2) ?
C11 C12 C13 N5 . . . . 0.3(4) ?
